data_7062639
loop_
_publ_author_name
'Moon, Josh'
'Guo, Zhifang'
'Beaumont, Owen A.'
'Hamilton, Sophie'
'Bousrez, Guillaume'
'Mottram, Eleanor'
'Wang, Jun'
'Somers, Anthony E.'
'Deacon, Glen B.'
'Junk, Peter C.'

_publ_section_title
;
 4-Hydroxybenzoato-rare earth(iii) complexes -- syntheses, a structural
 goldmine from coordination diversity and improved corrosion inhibition
 behaviour
;
_journal_issue 36
_journal_name_full 'New Journal of Chemistry'
_journal_page_first 16843
_journal_page_last 16854
_journal_paper_doi 10.1039/D3NJ02735J
_journal_volume 47
_journal_year 2023
_chemical_formula_moiety 'C42 H38 O22 Tb2, 4(H2 O)'
_chemical_formula_sum 'C42 H46 O26 Tb2'
_chemical_formula_weight 1284.63
_space_group_crystal_system triclinic
_space_group_IT_number 2
_space_group_name_Hall '-P 1'
_space_group_name_H-M_alt 'P -1'
_atom_sites_solution_hydrogens mixed
_audit_creation_date 2023-04-03
_audit_creation_method
;
Olex2 1.3
(compiled 2020.11.12 svn.r5f609507 for OlexSys, GUI svn.r6408)
;
_audit_update_record
;
2023-06-12 deposited with the CCDC.	2023-08-01 downloaded from the CCDC.
;
_cell_angle_alpha 91.8950(10)
_cell_angle_beta 108.879(2)
_cell_angle_gamma 93.5260(10)
_cell_formula_units_Z 1
_cell_length_a 9.0067(7)
_cell_length_b 11.0069(9)
_cell_length_c 12.9695(10)
_cell_measurement_reflns_used 7513
_cell_measurement_temperature 123(2)
_cell_measurement_theta_max 28.33
_cell_measurement_theta_min 2.40
_cell_volume 1212.36(17)
_computing_cell_refinement 'SAINT v6.28A (Bruker, 2002)'
_computing_data_collection 'SMART v5.625 (Bruker, 2001)'
_computing_data_reduction 'SAINT v6.28A (Bruker, 2002)'
_computing_molecular_graphics 'Olex2 1.3 (Dolomanov et al., 2009)'
_computing_publication_material 'Olex2 1.3 (Dolomanov et al., 2009)'
_computing_structure_refinement 'SHELXL 2018/3 (Sheldrick, 2015)'
_computing_structure_solution 'SHELXT 2018/2 (Sheldrick, 2018)'
_diffrn_ambient_temperature 123(2)
_diffrn_measured_fraction_theta_full 0.990
_diffrn_measured_fraction_theta_max 0.952
_diffrn_measurement_device_type 'CCD area detector'
_diffrn_measurement_method 'phi and omega scans'
_diffrn_radiation_type MoK\a
_diffrn_radiation_wavelength 0.71073
_diffrn_reflns_av_R_equivalents 0.0230
_diffrn_reflns_av_unetI/netI 0.0379
_diffrn_reflns_Laue_measured_fraction_full 0.990
_diffrn_reflns_Laue_measured_fraction_max 0.952
_diffrn_reflns_limit_h_max 8
_diffrn_reflns_limit_h_min -12
_diffrn_reflns_limit_k_max 14
_diffrn_reflns_limit_k_min -13
_diffrn_reflns_limit_l_max 17
_diffrn_reflns_limit_l_min -9
_diffrn_reflns_number 8275
_diffrn_reflns_point_group_measured_fraction_full 0.990
_diffrn_reflns_point_group_measured_fraction_max 0.952
_diffrn_reflns_theta_full 25.242
_diffrn_reflns_theta_max 28.329
_diffrn_reflns_theta_min 2.561
_exptl_absorpt_coefficient_mu 2.982
_exptl_absorpt_correction_T_max 1.000000
_exptl_absorpt_correction_T_min 0.621108
_exptl_absorpt_correction_type multi-scan
_exptl_absorpt_process_details
;
SADABS v.2.03 (Bruker,200?) was used for absorption correction.
R(int) was 0.1012 before and 0.0304 after correction.
The Ratio of minimum to maximum transmission is 0.6211.
The \l/2 correction factor is 0.0015.
;
_exptl_crystal_colour colourless
_exptl_crystal_colour_primary colourless
_exptl_crystal_density_diffrn 1.760
_exptl_crystal_description block
_exptl_crystal_F_000 636
_exptl_crystal_size_max 0.2
_exptl_crystal_size_mid 0.16
_exptl_crystal_size_min 0.12
_refine_diff_density_max 1.842
_refine_diff_density_min -1.558
_refine_diff_density_rms 0.113
_refine_ls_extinction_coef 0.0230(10)
_refine_ls_extinction_expression Fc^*^=kFc[1+0.001xFc^2^\l^3^/sin(2\q)]^-1/4^
_refine_ls_extinction_method 'SHELXL-2018/3 (Sheldrick 2018)'
_refine_ls_goodness_of_fit_ref 1.071
_refine_ls_hydrogen_treatment constr
_refine_ls_matrix_type full
_refine_ls_number_parameters 327
_refine_ls_number_reflns 5757
_refine_ls_number_restraints 0
_refine_ls_restrained_S_all 1.071
_refine_ls_R_factor_all 0.0283
_refine_ls_R_factor_gt 0.0278
_refine_ls_shift/su_max 0.001
_refine_ls_shift/su_mean 0.000
_refine_ls_structure_factor_coef Fsqd
_refine_ls_weighting_details 'w=1/[\s^2^(Fo^2^)+(0.0368P)^2^+1.0722P] where P=(Fo^2^+2Fc^2^)/3'
_refine_ls_weighting_scheme calc
_refine_ls_wR_factor_gt 0.0719
_refine_ls_wR_factor_ref 0.0723
_reflns_Friedel_coverage 0.000
_reflns_number_gt 5629
_reflns_number_total 5757
_reflns_threshold_expression 'I > 2\s(I)'
_cod_data_source_file d3nj02735j2.cif
_cod_data_source_block pcj026
_cod_depositor_comments 'Adding full bibliography for 7062632--7062650.cif.'
_cod_database_code 7062639
_shelx_shelxl_version_number 2018/3
_shelx_space_group_comment
;
The symmetry employed for this shelxl refinement is uniquely defined
by the following loop, which should always be used as a source of
symmetry information in preference to the above space-group names.
They are only intended as comments.
;
_olex2_refinement_description
;
1.a Riding coordinates:
 O11(H11A,H11B)
1.b Free rotating group:
 O12(H12A,H12B), O13(H13A,H13B)
1.c Rotating group:
 O10(H10A,H10B)
1.d Aromatic/amide H refined with riding coordinates:
 C3(H3A), C4(H4), C6(H6A), C7(H7), C10(H10), C11(H11), C13(H13), C14(H14),
 C17(H17), C18(H18), C20(H20), C21(H21)
1.e Idealised tetrahedral OH refined as rotating group:
 O3(H3), O6(H6), O9(H9)
;
_olex2_submission_special_instructions 'No special instructions were received'

loop_
_space_group_symop_operation_xyz
'x, y, z'
'-x, -y, -z'

loop_
_atom_site_label
_atom_site_type_symbol
_atom_site_fract_x
_atom_site_fract_y
_atom_site_fract_z
_atom_site_U_iso_or_equiv
_atom_site_adp_type
_atom_site_occupancy
_atom_site_site_symmetry_order
_atom_site_calc_flag
_atom_site_refinement_flags_posn
_atom_site_refinement_flags_adp
_atom_site_refinement_flags_occupancy
_atom_site_disorder_assembly
_atom_site_disorder_group
Tb1 Tb 0.75798(2) 0.05652(2) 0.68146(2) 0.02297(7) Uani 1 1 d . . . . .
O1 O 0.9476(2) 0.22952(19) 0.73046(19) 0.0348(4) Uani 1 1 d . . . . .
O2 O 0.7650(3) 0.2323(2) 0.80616(19) 0.0368(5) Uani 1 1 d . . . . .
O3 O 1.0289(3) 0.7906(2) 0.8731(2) 0.0440(6) Uani 1 1 d . . . . .
H3 H 0.950155 0.825928 0.875985 0.066 Uiso 1 1 calc R U . . .
O4 O 0.8092(2) -0.0510(2) 0.84848(18) 0.0330(4) Uani 1 1 d . . . . .
O5 O 0.5671(2) -0.0060(2) 0.77016(17) 0.0329(4) Uani 1 1 d . . . . .
O6 O 0.5045(3) -0.2864(2) 1.1772(2) 0.0420(5) Uani 1 1 d . . . . .
H6 H 0.413190 -0.272282 1.175498 0.063 Uiso 1 1 calc R U . . .
O7 O 0.5401(3) 0.14151(19) 0.57408(17) 0.0335(4) Uani 1 1 d . . . . .
O8 O 0.3428(3) 0.12209(18) 0.41862(18) 0.0329(4) Uani 1 1 d . . . . .
O9 O 0.6983(3) 0.6113(2) 0.3514(2) 0.0514(7) Uani 1 1 d . . . . .
H9 H 0.634860 0.632789 0.292888 0.077 Uiso 1 1 calc R U . . .
O10 O 0.8332(3) 0.0985(2) 0.5280(2) 0.0436(6) Uani 1 1 d . . . . .
H10A H 0.791478 0.042902 0.476508 0.065 Uiso 1 1 d R U . . .
H10B H 0.933035 0.092667 0.543303 0.065 Uiso 1 1 d R U . . .
O11 O 0.9972(3) -0.0430(3) 0.7120(2) 0.0475(6) Uani 1 1 d . . . . .
H11A H 1.025042 -0.115319 0.720589 0.071 Uiso 1 1 d R U . . .
H11B H 1.081202 0.000781 0.709639 0.071 Uiso 1 1 d R U . . .
C1 C 0.8773(3) 0.2877(3) 0.7835(2) 0.0271(5) Uani 1 1 d . . . . .
C2 C 0.9203(3) 0.4192(3) 0.8126(2) 0.0287(5) Uani 1 1 d . . . . .
C3 C 0.8473(4) 0.4845(3) 0.8727(3) 0.0347(6) Uani 1 1 d . . . . .
H3A H 0.773269 0.443404 0.900102 0.042 Uiso 1 1 calc R U . . .
C4 C 0.8807(4) 0.6088(3) 0.8933(3) 0.0382(7) Uani 1 1 d . . . . .
H4 H 0.828825 0.653322 0.933773 0.046 Uiso 1 1 calc R U . . .
C5 C 0.9902(4) 0.6680(3) 0.8547(3) 0.0350(6) Uani 1 1 d . . . . .
C6 C 1.0670(4) 0.6035(3) 0.7969(3) 0.0458(8) Uani 1 1 d . . . . .
H6A H 1.144016 0.644075 0.771858 0.055 Uiso 1 1 calc R U . . .
C7 C 1.0310(4) 0.4798(3) 0.7757(3) 0.0416(7) Uani 1 1 d . . . . .
H7 H 1.082956 0.435486 0.735223 0.050 Uiso 1 1 calc R U . . .
C8 C 0.6676(3) -0.0542(2) 0.8464(2) 0.0263(5) Uani 1 1 d . . . . .
C9 C 0.6216(3) -0.1138(2) 0.9325(2) 0.0267(5) Uani 1 1 d . . . . .
C10 C 0.7363(3) -0.1466(3) 1.0261(2) 0.0298(5) Uani 1 1 d . . . . .
H10 H 0.844222 -0.128780 1.034233 0.036 Uiso 1 1 calc R U . . .
C11 C 0.6967(4) -0.2043(3) 1.1070(2) 0.0313(6) Uani 1 1 d . . . . .
H11 H 0.776310 -0.226850 1.170240 0.038 Uiso 1 1 calc R U . . .
C12 C 0.5391(3) -0.2292(3) 1.0951(2) 0.0286(5) Uani 1 1 d . . . . .
C13 C 0.4229(3) -0.1971(3) 1.0035(3) 0.0342(6) Uani 1 1 d . . . . .
H13 H 0.315151 -0.214383 0.996090 0.041 Uiso 1 1 calc R U . . .
C14 C 0.4643(3) -0.1398(3) 0.9229(2) 0.0330(6) Uani 1 1 d . . . . .
H14 H 0.384260 -0.117727 0.859713 0.040 Uiso 1 1 calc R U . . .
C15 C 0.4676(3) 0.1775(2) 0.4820(2) 0.0249(5) Uani 1 1 d . . . . .
C16 C 0.5270(3) 0.2917(2) 0.4458(2) 0.0282(5) Uani 1 1 d . . . . .
C17 C 0.6498(5) 0.3647(3) 0.5169(3) 0.0492(10) Uani 1 1 d . . . . .
H17 H 0.696054 0.341395 0.589568 0.059 Uiso 1 1 calc R U . . .
C18 C 0.7069(5) 0.4709(3) 0.4848(3) 0.0545(11) Uani 1 1 d . . . . .
H18 H 0.791844 0.520056 0.534656 0.065 Uiso 1 1 calc R U . . .
C19 C 0.6397(4) 0.5048(3) 0.3800(3) 0.0367(6) Uani 1 1 d . . . . .
C20 C 0.5176(5) 0.4333(3) 0.3075(3) 0.0458(8) Uani 1 1 d . . . . .
H20 H 0.472664 0.456436 0.234685 0.055 Uiso 1 1 calc R U . . .
C21 C 0.4605(4) 0.3277(3) 0.3409(3) 0.0417(8) Uani 1 1 d . . . . .
H21 H 0.374638 0.279240 0.291109 0.050 Uiso 1 1 calc R U . . .
O12 O 0.2602(3) 0.0317(3) 0.6658(2) 0.0468(6) Uani 1 1 d G . . . .
H12A H 0.271741 0.105996 0.652027 0.070 Uiso 1 1 d G U . . .
H12B H 0.353439 0.011796 0.696345 0.070 Uiso 1 1 d G U . . .
O13 O 1.0975(6) 0.2134(4) 0.5114(4) 0.0976(16) Uani 1 1 d G . . . .
H13A H 1.121570 0.202800 0.453682 0.146 Uiso 1 1 d G U . . .
H13B H 1.154918 0.276149 0.544432 0.146 Uiso 1 1 d G U . . .

loop_
_atom_site_aniso_label
_atom_site_aniso_U_11
_atom_site_aniso_U_22
_atom_site_aniso_U_33
_atom_site_aniso_U_23
_atom_site_aniso_U_13
_atom_site_aniso_U_12
Tb1 0.02487(9) 0.02335(9) 0.02190(9) 0.00313(5) 0.00990(5) -0.00238(5)
O1 0.0297(10) 0.0311(10) 0.0449(12) -0.0088(9) 0.0162(9) -0.0039(8)
O2 0.0435(12) 0.0316(10) 0.0410(12) -0.0030(9) 0.0235(10) -0.0051(9)
O3 0.0386(12) 0.0256(10) 0.0656(16) 0.0019(10) 0.0141(11) 0.0037(9)
O4 0.0282(10) 0.0427(12) 0.0332(10) 0.0136(9) 0.0151(8) 0.0078(8)
O5 0.0284(9) 0.0424(11) 0.0307(10) 0.0163(9) 0.0121(8) 0.0040(8)
O6 0.0430(12) 0.0549(14) 0.0387(12) 0.0267(11) 0.0239(10) 0.0119(11)
O7 0.0377(11) 0.0311(10) 0.0324(10) 0.0146(8) 0.0114(9) 0.0023(8)
O8 0.0361(11) 0.0248(9) 0.0347(11) 0.0002(8) 0.0090(9) -0.0059(8)
O9 0.0490(14) 0.0400(13) 0.0576(16) 0.0254(12) 0.0072(12) -0.0116(11)
O10 0.0480(14) 0.0525(14) 0.0334(12) -0.0038(10) 0.0218(10) -0.0177(11)
O11 0.0381(12) 0.0532(15) 0.0629(16) 0.0203(13) 0.0285(12) 0.0169(11)
C1 0.0267(12) 0.0295(13) 0.0217(12) 0.0015(10) 0.0035(10) 0.0000(10)
C2 0.0281(12) 0.0282(13) 0.0267(13) -0.0002(10) 0.0051(10) 0.0006(10)
C3 0.0403(15) 0.0323(14) 0.0333(15) -0.0011(11) 0.0156(12) -0.0015(12)
C4 0.0429(16) 0.0334(15) 0.0397(17) -0.0030(12) 0.0152(13) 0.0058(12)
C5 0.0320(14) 0.0266(13) 0.0413(16) 0.0016(11) 0.0047(12) 0.0026(11)
C6 0.0430(17) 0.0339(16) 0.068(2) 0.0003(15) 0.0294(17) -0.0044(13)
C7 0.0418(17) 0.0328(15) 0.057(2) -0.0041(14) 0.0271(15) 0.0004(13)
C8 0.0303(13) 0.0263(12) 0.0242(12) 0.0043(10) 0.0113(10) 0.0028(10)
C9 0.0302(13) 0.0252(12) 0.0264(13) 0.0045(10) 0.0109(10) 0.0040(10)
C10 0.0271(12) 0.0364(14) 0.0283(13) 0.0044(11) 0.0119(10) 0.0029(10)
C11 0.0314(14) 0.0401(15) 0.0241(13) 0.0091(11) 0.0096(11) 0.0086(11)
C12 0.0351(14) 0.0287(13) 0.0272(13) 0.0090(10) 0.0162(11) 0.0042(10)
C13 0.0269(13) 0.0440(16) 0.0333(15) 0.0116(12) 0.0117(11) -0.0011(11)
C14 0.0291(13) 0.0420(16) 0.0278(14) 0.0113(12) 0.0084(11) 0.0024(11)
C15 0.0284(12) 0.0222(11) 0.0256(12) 0.0032(9) 0.0110(10) 0.0012(9)
C16 0.0317(13) 0.0246(12) 0.0254(13) 0.0060(10) 0.0055(10) -0.0013(10)
C17 0.055(2) 0.0368(16) 0.0364(17) 0.0177(13) -0.0106(15) -0.0159(15)
C18 0.049(2) 0.0409(18) 0.050(2) 0.0192(16) -0.0133(16) -0.0212(15)
C19 0.0362(15) 0.0298(14) 0.0425(17) 0.0154(12) 0.0102(13) -0.0029(11)
C20 0.056(2) 0.0422(17) 0.0297(15) 0.0159(13) 0.0010(14) -0.0075(15)
C21 0.0470(18) 0.0372(16) 0.0287(15) 0.0078(12) -0.0022(13) -0.0121(13)
O12 0.0338(12) 0.0702(17) 0.0361(12) 0.0000(12) 0.0118(10) 0.0011(11)
O13 0.111(3) 0.083(3) 0.127(4) -0.052(2) 0.093(3) -0.053(2)

loop_
_atom_type_symbol
_atom_type_description
_atom_type_scat_dispersion_real
_atom_type_scat_dispersion_imag
_atom_type_scat_source
C C 0.0033 0.0016 'International Tables Vol C Tables 4.2.6.8 and 6.1.1.4'
H H 0.0000 0.0000 'International Tables Vol C Tables 4.2.6.8 and 6.1.1.4'
O O 0.0106 0.0060 'International Tables Vol C Tables 4.2.6.8 and 6.1.1.4'
Tb Tb -0.1723 4.1537 'International Tables Vol C Tables 4.2.6.8 and 6.1.1.4'

loop_
_geom_angle_atom_site_label_1
_geom_angle_atom_site_label_2
_geom_angle_atom_site_label_3
_geom_angle
_geom_angle_site_symmetry_1
_geom_angle_site_symmetry_3
_geom_angle_publ_flag
O1 Tb1 O2 53.01(7) . . ?
O1 Tb1 O4 104.12(8) . . ?
O1 Tb1 O5 127.74(8) . . ?
O1 Tb1 O11 79.56(9) . . ?
O4 Tb1 O2 82.00(8) . . ?
O4 Tb1 O5 53.31(7) . . ?
O5 Tb1 O2 75.86(8) . . ?
O7 Tb1 O1 101.39(8) . . ?
O7 Tb1 O2 82.26(8) . . ?
O7 Tb1 O4 132.41(7) . . ?
O7 Tb1 O5 79.31(7) . . ?
O7 Tb1 O8 86.92(8) . 2_656 ?
O7 Tb1 O10 79.08(9) . . ?
O7 Tb1 O11 153.42(9) . . ?
O8 Tb1 O1 150.57(8) 2_656 . ?
O8 Tb1 O2 156.23(8) 2_656 . ?
O8 Tb1 O4 89.94(8) 2_656 . ?
O8 Tb1 O5 81.39(8) 2_656 . ?
O8 Tb1 O10 81.89(8) 2_656 . ?
O8 Tb1 O11 80.74(9) 2_656 . ?
O10 Tb1 O1 72.26(8) . . ?
O10 Tb1 O2 116.39(8) . . ?
O10 Tb1 O4 147.19(9) . . ?
O10 Tb1 O5 153.25(8) . . ?
O10 Tb1 O11 75.94(10) . . ?
O11 Tb1 O2 117.10(9) . . ?
O11 Tb1 O4 71.38(8) . . ?
O11 Tb1 O5 121.41(8) . . ?
C1 O1 Tb1 95.22(17) . . ?
C1 O2 Tb1 91.97(17) . . ?
C5 O3 H3 109.5 . . ?
C8 O4 Tb1 93.81(16) . . ?
C8 O5 Tb1 93.47(17) . . ?
C12 O6 H6 109.5 . . ?
C15 O7 Tb1 147.2(2) . . ?
C15 O8 Tb1 143.56(19) . 2_656 ?
C19 O9 H9 109.5 . . ?
Tb1 O10 H10A 110.2 . . ?
Tb1 O10 H10B 109.9 . . ?
H10A O10 H10B 103.8 . . ?
Tb1 O11 H11A 136.7 . . ?
Tb1 O11 H11B 118.0 . . ?
H11A O11 H11B 105.1 . . ?
O1 C1 O2 118.5(3) . . ?
O1 C1 C2 120.0(3) . . ?
O2 C1 C2 121.4(3) . . ?
C3 C2 C1 121.2(3) . . ?
C3 C2 C7 118.9(3) . . ?
C7 C2 C1 119.9(3) . . ?
C2 C3 H3A 119.6 . . ?
C4 C3 C2 120.8(3) . . ?
C4 C3 H3A 119.6 . . ?
C3 C4 H4 120.3 . . ?
C3 C4 C5 119.4(3) . . ?
C5 C4 H4 120.3 . . ?
O3 C5 C4 122.1(3) . . ?
O3 C5 C6 117.4(3) . . ?
C6 C5 C4 120.5(3) . . ?
C5 C6 H6A 120.3 . . ?
C7 C6 C5 119.4(3) . . ?
C7 C6 H6A 120.3 . . ?
C2 C7 H7 119.5 . . ?
C6 C7 C2 121.0(3) . . ?
C6 C7 H7 119.5 . . ?
O4 C8 C9 119.9(2) . . ?
O5 C8 O4 119.4(2) . . ?
O5 C8 C9 120.7(2) . . ?
C10 C9 C8 120.1(2) . . ?
C10 C9 C14 118.3(3) . . ?
C14 C9 C8 121.6(2) . . ?
C9 C10 H10 119.3 . . ?
C11 C10 C9 121.3(3) . . ?
C11 C10 H10 119.3 . . ?
C10 C11 H11 120.5 . . ?
C10 C11 C12 119.1(3) . . ?
C12 C11 H11 120.5 . . ?
O6 C12 C11 117.4(3) . . ?
O6 C12 C13 121.8(3) . . ?
C13 C12 C11 120.8(3) . . ?
C12 C13 H13 120.3 . . ?
C12 C13 C14 119.4(3) . . ?
C14 C13 H13 120.3 . . ?
C9 C14 H14 119.5 . . ?
C13 C14 C9 121.0(3) . . ?
C13 C14 H14 119.5 . . ?
O7 C15 O8 122.7(2) . . ?
O7 C15 C16 119.3(2) . . ?
O8 C15 C16 118.0(2) . . ?
C17 C16 C15 120.5(3) . . ?
C17 C16 C21 118.5(3) . . ?
C21 C16 C15 121.0(3) . . ?
C16 C17 H17 119.3 . . ?
C18 C17 C16 121.4(3) . . ?
C18 C17 H17 119.3 . . ?
C17 C18 H18 120.4 . . ?
C19 C18 C17 119.3(3) . . ?
C19 C18 H18 120.4 . . ?
O9 C19 C18 117.6(3) . . ?
O9 C19 C20 121.9(3) . . ?
C18 C19 C20 120.4(3) . . ?
C19 C20 H20 120.1 . . ?
C19 C20 C21 119.8(3) . . ?
C21 C20 H20 120.1 . . ?
C16 C21 C20 120.6(3) . . ?
C16 C21 H21 119.7 . . ?
C20 C21 H21 119.7 . . ?
H12A O12 H12B 104.4 . . ?
H13A O13 H13B 104.5 . . ?

loop_
_geom_bond_atom_site_label_1
_geom_bond_atom_site_label_2
_geom_bond_distance
_geom_bond_site_symmetry_2
_geom_bond_publ_flag
Tb1 O1 2.401(2) . ?
Tb1 O2 2.464(2) . ?
Tb1 O4 2.428(2) . ?
Tb1 O5 2.437(2) . ?
Tb1 O7 2.282(2) . ?
Tb1 O8 2.285(2) 2_656 ?
Tb1 O10 2.351(2) . ?
Tb1 O11 2.401(2) . ?
O1 C1 1.259(4) . ?
O2 C1 1.269(4) . ?
O3 H3 0.8400 . ?
O3 C5 1.367(4) . ?
O4 C8 1.266(3) . ?
O5 C8 1.262(3) . ?
O6 H6 0.8400 . ?
O6 C12 1.364(3) . ?
O7 C15 1.252(3) . ?
O8 C15 1.264(3) . ?
O9 H9 0.8400 . ?
O9 C19 1.369(4) . ?
O10 H10A 0.8627 . ?
O10 H10B 0.8628 . ?
O11 H11A 0.8491 . ?
O11 H11B 0.8811 . ?
C1 C2 1.479(4) . ?
C2 C3 1.382(4) . ?
C2 C7 1.385(4) . ?
C3 H3A 0.9500 . ?
C3 C4 1.381(4) . ?
C4 H4 0.9500 . ?
C4 C5 1.383(5) . ?
C5 C6 1.380(5) . ?
C6 H6A 0.9500 . ?
C6 C7 1.377(5) . ?
C7 H7 0.9500 . ?
C8 C9 1.470(4) . ?
C9 C10 1.391(4) . ?
C9 C14 1.392(4) . ?
C10 H10 0.9500 . ?
C10 C11 1.375(4) . ?
C11 H11 0.9500 . ?
C11 C12 1.387(4) . ?
C12 C13 1.378(4) . ?
C13 H13 0.9500 . ?
C13 C14 1.378(4) . ?
C14 H14 0.9500 . ?
C15 C16 1.485(4) . ?
C16 C17 1.379(4) . ?
C16 C21 1.380(4) . ?
C17 H17 0.9500 . ?
C17 C18 1.379(5) . ?
C18 H18 0.9500 . ?
C18 C19 1.371(5) . ?
C19 C20 1.374(5) . ?
C20 H20 0.9500 . ?
C20 C21 1.381(5) . ?
C21 H21 0.9500 . ?
O12 H12A 0.8503 . ?
O12 H12B 0.8505 . ?
O13 H13A 0.8505 . ?
O13 H13B 0.8492 . ?

loop_
_geom_hbond_atom_site_label_D
_geom_hbond_atom_site_label_H
_geom_hbond_atom_site_label_A
_geom_hbond_distance_DH
_geom_hbond_distance_HA
_geom_hbond_distance_DA
_geom_hbond_angle_DHA
_geom_hbond_site_symmetry_A
_geom_hbond_publ_flag
O3 H3 O4 0.84 1.88 2.666(3) 155.9 1_565 yes
O6 H6 O2 0.84 1.78 2.608(3) 170.7 2_657 yes
O9 H9 O6 0.84 1.87 2.698(3) 167.8 1_564 yes
O10 H10A O12 0.86 1.90 2.706(4) 155.9 2_656 yes
O10 H10B O13 0.86 2.08 2.700(4) 128.3 . yes
O11 H11A O3 0.85 2.25 2.780(4) 120.3 1_545 yes
O11 H11B O12 0.88 1.89 2.712(3) 154.3 1_655 yes
O12 H12A O13 0.85 2.39 2.981(7) 127.2 1_455 yes
O12 H12B O5 0.85 1.88 2.721(3) 171.0 . yes
O13 H13B O9 0.85 1.91 2.737(5) 165.0 2_766 yes

loop_
_geom_torsion_atom_site_label_1
_geom_torsion_atom_site_label_2
_geom_torsion_atom_site_label_3
_geom_torsion_atom_site_label_4
_geom_torsion
_geom_torsion_site_symmetry_1
_geom_torsion_site_symmetry_2
_geom_torsion_site_symmetry_3
_geom_torsion_site_symmetry_4
_geom_torsion_publ_flag
Tb1 O1 C1 O2 11.7(3) . . . . ?
Tb1 O1 C1 C2 -164.9(2) . . . . ?
Tb1 O2 C1 O1 -11.4(3) . . . . ?
Tb1 O2 C1 C2 165.2(2) . . . . ?
Tb1 O4 C8 O5 -0.8(3) . . . . ?
Tb1 O4 C8 C9 179.2(2) . . . . ?
Tb1 O5 C8 O4 0.8(3) . . . . ?
Tb1 O5 C8 C9 -179.2(2) . . . . ?
Tb1 O7 C15 O8 109.1(4) . . . . ?
Tb1 O7 C15 C16 -72.6(4) . . . . ?
Tb1 O8 C15 O7 -64.2(4) 2_656 . . . ?
Tb1 O8 C15 C16 117.6(3) 2_656 . . . ?
O1 C1 C2 C3 -178.6(3) . . . . ?
O1 C1 C2 C7 4.0(4) . . . . ?
O2 C1 C2 C3 4.8(4) . . . . ?
O2 C1 C2 C7 -172.6(3) . . . . ?
O3 C5 C6 C7 -179.6(3) . . . . ?
O4 C8 C9 C10 11.8(4) . . . . ?
O4 C8 C9 C14 -167.7(3) . . . . ?
O5 C8 C9 C10 -168.2(3) . . . . ?
O5 C8 C9 C14 12.3(4) . . . . ?
O6 C12 C13 C14 -179.8(3) . . . . ?
O7 C15 C16 C17 -7.2(5) . . . . ?
O7 C15 C16 C21 173.1(3) . . . . ?
O8 C15 C16 C17 171.2(3) . . . . ?
O8 C15 C16 C21 -8.6(4) . . . . ?
O9 C19 C20 C21 -178.8(4) . . . . ?
C1 C2 C3 C4 -175.7(3) . . . . ?
C1 C2 C7 C6 176.6(3) . . . . ?
C2 C3 C4 C5 -1.0(5) . . . . ?
C3 C2 C7 C6 -0.9(5) . . . . ?
C3 C4 C5 O3 -179.6(3) . . . . ?
C3 C4 C5 C6 -0.7(5) . . . . ?
C4 C5 C6 C7 1.5(6) . . . . ?
C5 C6 C7 C2 -0.7(6) . . . . ?
C7 C2 C3 C4 1.7(5) . . . . ?
C8 C9 C10 C11 -178.9(3) . . . . ?
C8 C9 C14 C13 179.2(3) . . . . ?
C9 C10 C11 C12 -0.5(5) . . . . ?
C10 C9 C14 C13 -0.3(5) . . . . ?
C10 C11 C12 O6 -179.9(3) . . . . ?
C10 C11 C12 C13 0.1(5) . . . . ?
C11 C12 C13 C14 0.1(5) . . . . ?
C12 C13 C14 C9 0.0(5) . . . . ?
C14 C9 C10 C11 0.6(4) . . . . ?
C15 C16 C17 C18 179.8(4) . . . . ?
C15 C16 C21 C20 -179.2(3) . . . . ?
C16 C17 C18 C19 0.2(7) . . . . ?
C17 C16 C21 C20 1.0(6) . . . . ?
C17 C18 C19 O9 179.3(4) . . . . ?
C17 C18 C19 C20 -0.5(7) . . . . ?
C18 C19 C20 C21 1.1(6) . . . . ?
C19 C20 C21 C16 -1.3(6) . . . . ?
C21 C16 C17 C18 -0.5(6) . . . . ?
